data_6000516
loop_
_publ_author_name
'Loiseau, T.'
'Paulet, C.'
'Simon, N.'
'Munch, V.'
'Taulelle, F.'
'Ferey, G.'

_publ_section_title
;
 Hydrothermal synthesis and structural characterization of (NH4)GaPO4F, 
 KTP-type and (NH4)(2)Ga-2(PO4) (HPO4)F-3, pseudo-KTP-type
;
_journal_issue 5
_journal_name_full 'Chemistry of Materials'
_journal_page_first 1393
_journal_page_last 1399
_journal_paper_doi 10.1021/cm991177z
_journal_volume 12
_journal_year 2000
_chemical_formula_sum 'F Ga H4 N O4 P'
_chemical_formula_weight 399.40
_space_group_IT_number 33
_space_group_name_H-M_alt 'P n a 21'
_symmetry_cell_setting orthorhombic
_symmetry_space_group_name_Hall 'P 2c -2n'
_cell_angle_alpha 90.000
_cell_angle_beta 90.000
_cell_angle_gamma 90.000
_cell_formula_units_Z 4
_cell_length_a 12.9207
_cell_length_b 6.4400
_cell_length_c 10.4147
_cell_measurement_temperature 303(2)
_cell_measurement_wavelength 0.71073
_cell_volume 866.60
_cod_database_code 6000516

loop_
_atom_site_label
_atom_site_type_symbol
_atom_site_fract_x
_atom_site_fract_y
_atom_site_fract_z
_atom_site_U_iso_or_equiv
Ga(1) Ga 0.3852(1) 0.4971(1) 1.0015(1) 0.008(1)
Ga(2) Ga 0.2475(1) 0.2526(1) 0.2499(1) 0.008(1)
P(1) P 0.5003(1) 0.3278(1) 0.2508(2) 0.007(1)
P(2) P 0.1844(1) 0.5015(1) 0.5021(2) 0.008(1)
F(1) F 0.2747(3) 0.4702(6) 1.1271(3) 0.013(1)
F(2) F 0.2747(3) 0.5324(6) 0.8763(3) 0.013(1)
O(1) O 0.4856(3) 0.4740(7) 0.1341(3) 0.012(1)
O(2) O 0.5162(3) 0.4661(8) 0.3697(4) 0.014(1)
O(3) O 0.4017(2) 0.1966(4) 0.2686(4) 0.012(1)
O(4) O 0.5963(2) 0.1890(4) 0.2285(3) 0.009(1)
O(5) O 0.1167(2) 0.3108(4) 0.5344(3) 0.013(1)
O(6) O 0.1166(2) 0.6923(5) 0.4718(3) 0.012(1)
O(7) O 0.2573(3) 0.5509(7) 0.6143(4) 0.011(1)
O(8) O 0.2557(3) 0.4528(8) 0.3852(4) 0.014(1)
N(1) N 0.3936(4) 0.7867(7) 0.3302(7) 0.049(2)
N(2) N 0.5988(3) 0.8166(7) 0.0730(4) 0.027(1)
